data_7051793
loop_
_publ_author_name
'L\"u, Xingqiang'
'Bi, Weiyu'
'Chai, Wenli'
'Song, Jirong'
'Meng, Jianxin'
'Wong, Wai-Yeung'
'Wong, Wai-Kwok'
'Jones, Richard A.'

_publ_section_title
;
 Tetranuclear NIR luminescent Schiff-base Zn--Nd complexes
;
_journal_issue 1
_journal_name_full 'New Journal of Chemistry'
_journal_page_first 127
_journal_paper_doi 10.1039/b710204f
_journal_volume 32
_journal_year 2008
_chemical_formula_sum 'C50 H49 N12 Nd2 O27 Zn2'
_chemical_formula_weight 1669.23
_chemical_name_systematic
;
?
;
_space_group_IT_number 2
_symmetry_cell_setting triclinic
_symmetry_space_group_name_Hall '-P 1'
_symmetry_space_group_name_H-M 'P -1'
_atom_sites_solution_hydrogens geom
_atom_sites_solution_primary direct
_atom_sites_solution_secondary difmap
_audit_creation_method SHELXL-97
_cell_angle_alpha 77.6550(10)
_cell_angle_beta 80.6800(10)
_cell_angle_gamma 74.2530(10)
_cell_formula_units_Z 1
_cell_length_a 9.5651(5)
_cell_length_b 10.5104(6)
_cell_length_c 16.2642(9)
_cell_measurement_temperature 293(2)
_cell_volume 1527.92(15)
_computing_structure_refinement 'SHELXL-97 (Sheldrick, 1997)'
_computing_structure_solution 'SHELXS-97 (Sheldrick, 1990)'
_diffrn_ambient_temperature 293(2)
_diffrn_measured_fraction_theta_full 0.876
_diffrn_measured_fraction_theta_max 0.876
_diffrn_measurement_device_type 'Bruker Smart CCD'
_diffrn_measurement_method 'w scan'
_diffrn_radiation_monochromator graphite
_diffrn_radiation_source 'fine-focus sealed tube'
_diffrn_radiation_type MoK\a
_diffrn_radiation_wavelength 0.71073
_diffrn_reflns_av_R_equivalents 0.0139
_diffrn_reflns_av_sigmaI/netI 0.0251
_diffrn_reflns_limit_h_max 10
_diffrn_reflns_limit_h_min -12
_diffrn_reflns_limit_k_max 13
_diffrn_reflns_limit_k_min -13
_diffrn_reflns_limit_l_max 21
_diffrn_reflns_limit_l_min -14
_diffrn_reflns_number 9100
_diffrn_reflns_theta_full 28.31
_diffrn_reflns_theta_max 28.31
_diffrn_reflns_theta_min 2.05
_exptl_absorpt_coefficient_mu 2.542
_exptl_absorpt_correction_type SADABS
_exptl_crystal_colour yellow
_exptl_crystal_density_diffrn 1.814
_exptl_crystal_density_method 'not measured'
_exptl_crystal_description block
_exptl_crystal_F_000 829
_exptl_crystal_size_max 0.31
_exptl_crystal_size_mid 0.25
_exptl_crystal_size_min 0.21
_refine_diff_density_max 0.759
_refine_diff_density_min -0.507
_refine_diff_density_rms 0.073
_refine_ls_extinction_coef 0.0000(3)
_refine_ls_extinction_expression Fc^*^=kFc[1+0.001xFc^2^\l^3^/sin(2\q)]^-1/4^
_refine_ls_extinction_method SHELXL
_refine_ls_goodness_of_fit_ref 1.028
_refine_ls_hydrogen_treatment mixed
_refine_ls_matrix_type full
_refine_ls_number_parameters 422
_refine_ls_number_reflns 6658
_refine_ls_number_restraints 0
_refine_ls_restrained_S_all 1.028
_refine_ls_R_factor_all 0.0281
_refine_ls_R_factor_gt 0.0256
_refine_ls_shift/su_max 4.674
_refine_ls_shift/su_mean 0.036
_refine_ls_structure_factor_coef Fsqd
_refine_ls_weighting_details 'calc w=1/[\s^2^(Fo^2^)+(0.0418P)^2^+0.5096P] where P=(Fo^2^+2Fc^2^)/3'
_refine_ls_weighting_scheme calc
_refine_ls_wR_factor_gt 0.0680
_refine_ls_wR_factor_ref 0.0696
_reflns_number_gt 6169
_reflns_number_total 6658
_reflns_threshold_expression >2sigma(I)
_cod_data_source_file b710204f.txt
_cod_data_source_block 2
_cod_depositor_comments
;
The following automatic conversions were performed:
'_symmetry_cell_setting' value 'Triclinic' changed to 'triclinic'
according to '/home/saulius/struct/CIF-dictionaries/cif_core.dic'
dictionary named 'cif_core.dic' version 2.4.1 from 2010-06-29.

Automatic conversion script
Id: cif_fix_enum 1527 2010-12-29 10:47:43Z saulius 
;
_cod_original_sg_symbol_H-M P-1
_cod_database_code 7051793

loop_
_symmetry_equiv_pos_as_xyz
'x, y, z'
'-x, -y, -z'

loop_
_atom_site_label
_atom_site_type_symbol
_atom_site_fract_x
_atom_site_fract_y
_atom_site_fract_z
_atom_site_U_iso_or_equiv
_atom_site_adp_type
_atom_site_occupancy
_atom_site_symmetry_multiplicity
_atom_site_calc_flag
_atom_site_refinement_flags
_atom_site_disorder_assembly
_atom_site_disorder_group
Nd1 Nd 0.420317(14) -0.148889(13) 0.260975(8) 0.03688(6) Uani 1 1 d . . .
Zn1 Zn 0.29104(3) 0.18741(3) 0.294593(18) 0.04019(8) Uani 1 1 d . . .
C4 C -0.1582(4) 0.1026(5) 0.1489(3) 0.0865(13) Uani 1 1 d . . .
H4A H -0.2451 0.1115 0.1270 0.104 Uiso 1 1 calc R . .
N6 N 0.3745(2) 0.3019(2) 0.18816(13) 0.0411(5) Uani 1 1 d . . .
C17 C 0.5637(3) 0.0265(3) 0.36262(16) 0.0433(6) Uani 1 1 d . . .
C21 C 0.4748(3) 0.4580(2) 0.03949(15) 0.0375(5) Uani 1 1 d . . .
N2 N 0.3107(3) 0.2534(3) 0.39895(15) 0.0577(7) Uani 1 1 d . . .
C22 C 0.4979(3) 0.4718(3) 0.11890(16) 0.0477(6) Uani 1 1 d . . .
H22A H 0.5485 0.5335 0.1237 0.057 Uiso 1 1 calc R . .
C2 C 0.0939(3) -0.0072(3) 0.16174(19) 0.0531(7) Uani 1 1 d . . .
C7 C 0.1018(3) 0.0778(3) 0.21513(17) 0.0461(6) Uani 1 1 d . . .
C23 C 0.4457(3) 0.3937(3) 0.19090(17) 0.0477(6) Uani 1 1 d . . .
H23A H 0.4608 0.4057 0.2435 0.057 Uiso 1 1 calc R . .
C20 C 0.4017(3) 0.3615(3) 0.03755(16) 0.0486(6) Uani 1 1 d . . .
H20A H 0.3841 0.3478 -0.0141 0.058 Uiso 1 1 calc R . .
C12 C 0.5554(4) 0.1204(3) 0.41509(17) 0.0529(7) Uani 1 1 d . . .
C19 C 0.3550(3) 0.2858(3) 0.11195(17) 0.0486(6) Uani 1 1 d . . .
H19A H 0.3078 0.2206 0.1089 0.058 Uiso 1 1 calc R . .
C16 C 0.6952(3) -0.0657(3) 0.34721(18) 0.0502(7) Uani 1 1 d . . .
N1 N 0.0768(3) 0.2810(3) 0.3226(2) 0.0689(8) Uani 1 1 d . . .
C6 C -0.0252(3) 0.1754(4) 0.2369(2) 0.0592(8) Uani 1 1 d . . .
C11 C 0.4239(4) 0.2186(3) 0.43752(19) 0.0593(8) Uani 1 1 d . . .
H11A H 0.4222 0.2591 0.4834 0.071 Uiso 1 1 calc R . .
C13 C 0.6809(5) 0.1153(4) 0.4512(2) 0.0705(10) Uani 1 1 d . . .
H13A H 0.6767 0.1748 0.4870 0.085 Uiso 1 1 calc R . .
C8 C -0.0329(4) 0.2650(4) 0.2948(3) 0.0710(9) Uani 1 1 d . . .
H8A H -0.1249 0.3145 0.3129 0.085 Uiso 1 1 calc R . .
C3 C -0.0337(4) 0.0051(4) 0.1267(2) 0.0739(11) Uani 1 1 d . . .
H3A H -0.0361 -0.0500 0.0894 0.089 Uiso 1 1 calc R . .
C10 C 0.1706(6) 0.3409(4) 0.4302(3) 0.1009(17) Uani 1 1 d . . .
H10A H 0.1343 0.2943 0.4842 0.121 Uiso 1 1 calc R . .
H10B H 0.1905 0.4216 0.4404 0.121 Uiso 1 1 calc R . .
O1 O 0.2231(2) -0.1018(2) 0.14827(13) 0.0566(5) Uani 1 1 d . . .
O4 O 0.6892(2) -0.1514(2) 0.29328(14) 0.0532(5) Uani 1 1 d . . .
O6 O 0.2614(3) -0.3212(3) 0.29765(16) 0.0667(6) Uani 1 1 d . . .
O7 O 0.2053(3) -0.1680(2) 0.37415(17) 0.0680(6) Uani 1 1 d . . .
O9 O 0.5342(3) -0.0033(2) 0.13361(14) 0.0582(5) Uani 1 1 d . . .
O13 O 0.5029(3) -0.3212(2) 0.39043(14) 0.0610(5) Uani 1 1 d . . .
O11 O 0.5731(3) -0.3931(2) 0.27262(16) 0.0646(6) Uani 1 1 d . . .
O8 O 0.5657(3) -0.2104(2) 0.12602(14) 0.0657(6) Uani 1 1 d . . .
N4 N 0.5918(3) -0.0971(3) 0.09350(16) 0.0575(6) Uani 1 1 d . . .
N3 N 0.1892(3) -0.2768(3) 0.3615(2) 0.0610(7) Uani 1 1 d . . .
N5 N 0.5705(3) -0.4169(3) 0.3522(2) 0.0679(8) Uani 1 1 d . . .
C15 C 0.8191(4) -0.0678(4) 0.3817(2) 0.0696(10) Uani 1 1 d . . .
H15A H 0.9071 -0.1290 0.3701 0.083 Uiso 1 1 calc R . .
C1 C 0.2270(5) -0.1913(4) 0.0926(3) 0.0872(13) Uani 1 1 d . . .
H1A H 0.1474 -0.1548 0.0585 0.131 Uiso 1 1 calc R . .
H1B H 0.2184 -0.2770 0.1253 0.131 Uiso 1 1 calc R . .
H1C H 0.3179 -0.2022 0.0565 0.131 Uiso 1 1 calc R . .
C5 C -0.1537(4) 0.1835(5) 0.2018(3) 0.0822(13) Uani 1 1 d . . .
H5A H -0.2383 0.2471 0.2158 0.099 Uiso 1 1 calc R . .
C18 C 0.8201(4) -0.2497(4) 0.2758(3) 0.0762(10) Uani 1 1 d . . .
H18A H 0.9007 -0.2278 0.2932 0.114 Uiso 1 1 calc R . .
H18B H 0.8371 -0.2512 0.2162 0.114 Uiso 1 1 calc R . .
H18C H 0.8108 -0.3364 0.3064 0.114 Uiso 1 1 calc R . .
O3 O 0.4491(2) 0.01936(18) 0.32749(11) 0.0419(4) Uani 1 1 d . . .
O2 O 0.2301(2) 0.05746(18) 0.24344(12) 0.0439(4) Uani 1 1 d . . .
O5 O 0.1047(3) -0.3360(3) 0.4095(2) 0.0975(10) Uani 1 1 d . . .
O10 O 0.6716(4) -0.0827(4) 0.02773(17) 0.0959(9) Uani 1 1 d . . .
O12 O 0.6293(5) -0.5269(4) 0.3898(3) 0.1388(17) Uani 1 1 d . . .
C14 C 0.8087(5) 0.0243(5) 0.4343(3) 0.0809(12) Uani 1 1 d . . .
H14A H 0.8909 0.0234 0.4583 0.097 Uiso 1 1 calc R . .
C9 C 0.0622(6) 0.3783(7) 0.3775(4) 0.134(3) Uani 1 1 d . . .
H9A H -0.0121 0.4566 0.3768 0.161 Uiso 1 1 calc R . .
O14 O 0.0000 0.5000 0.0000 0.271(7) Uani 1 2 d S . .
C24 C -0.0306(19) 0.541(2) 0.1082(11) 0.305(10) Uani 1 1 d . . .
H24A H -0.1297 0.5640 0.1358 0.366 Uiso 1 1 calc R . .
H24B H 0.0466 0.5049 0.1449 0.366 Uiso 1 1 calc R . .
C25 C 0.008(2) 0.620(2) 0.010(2) 0.45(2) Uani 1 1 d . . .
H25A H -0.0685 0.6956 -0.0115 0.539 Uiso 1 1 calc R . .
H25B H 0.1041 0.6378 -0.0025 0.539 Uiso 1 1 calc R . .

loop_
_atom_site_aniso_label
_atom_site_aniso_U_11
_atom_site_aniso_U_22
_atom_site_aniso_U_33
_atom_site_aniso_U_23
_atom_site_aniso_U_13
_atom_site_aniso_U_12
Nd1 0.04202(9) 0.03722(8) 0.03453(8) -0.00873(5) -0.00420(5) -0.01318(6)
Zn1 0.04966(17) 0.03799(15) 0.03307(15) -0.00605(11) 0.00114(12) -0.01457(12)
C4 0.057(2) 0.108(3) 0.095(3) 0.014(3) -0.034(2) -0.033(2)
N6 0.0510(12) 0.0396(11) 0.0335(10) -0.0049(9) -0.0010(9) -0.0158(9)
C17 0.0517(15) 0.0499(14) 0.0341(12) 0.0012(11) -0.0091(11) -0.0263(12)
C21 0.0466(13) 0.0342(12) 0.0318(12) -0.0044(9) -0.0006(10) -0.0133(10)
N2 0.089(2) 0.0460(13) 0.0371(12) -0.0116(10) -0.0038(12) -0.0131(13)
C22 0.0681(18) 0.0488(15) 0.0351(13) -0.0037(11) -0.0065(12) -0.0317(13)
C2 0.0524(16) 0.0595(17) 0.0504(16) 0.0078(13) -0.0174(13) -0.0261(14)
C7 0.0406(13) 0.0496(15) 0.0455(14) 0.0101(12) -0.0084(11) -0.0190(11)
C23 0.0684(18) 0.0495(15) 0.0325(12) -0.0059(11) -0.0060(12) -0.0274(13)
C20 0.0737(19) 0.0509(15) 0.0310(12) -0.0065(11) -0.0030(12) -0.0338(14)
C12 0.074(2) 0.0634(18) 0.0332(13) 0.0007(12) -0.0136(13) -0.0390(16)
C19 0.0686(18) 0.0495(15) 0.0374(13) -0.0069(11) -0.0026(12) -0.0329(14)
C16 0.0549(16) 0.0565(16) 0.0444(15) 0.0053(12) -0.0150(12) -0.0276(13)
N1 0.0585(17) 0.0684(18) 0.0748(19) -0.0273(15) 0.0110(14) -0.0064(14)
C6 0.0446(15) 0.0622(19) 0.0625(19) 0.0104(15) -0.0046(13) -0.0171(14)
C11 0.098(3) 0.0516(16) 0.0361(14) -0.0116(12) -0.0042(15) -0.0309(17)
C13 0.092(3) 0.085(2) 0.0542(19) -0.0028(17) -0.0290(18) -0.050(2)
C8 0.0495(18) 0.070(2) 0.083(3) -0.0095(19) 0.0083(17) -0.0080(16)
C3 0.072(2) 0.091(3) 0.069(2) 0.0072(19) -0.0313(18) -0.042(2)
C10 0.143(4) 0.071(3) 0.068(2) -0.034(2) -0.013(3) 0.026(3)
O1 0.0675(13) 0.0598(12) 0.0523(12) -0.0114(10) -0.0205(10) -0.0231(10)
O4 0.0428(10) 0.0568(12) 0.0599(12) -0.0101(10) -0.0097(9) -0.0101(9)
O6 0.0742(15) 0.0731(15) 0.0641(14) -0.0155(12) -0.0035(12) -0.0368(12)
O7 0.0661(14) 0.0510(12) 0.0776(16) -0.0107(11) 0.0166(12) -0.0139(11)
O9 0.0685(14) 0.0573(12) 0.0519(12) -0.0091(10) -0.0008(10) -0.0245(11)
O13 0.0731(14) 0.0621(13) 0.0471(11) -0.0044(10) -0.0117(10) -0.0168(11)
O11 0.0718(15) 0.0525(12) 0.0656(14) -0.0182(11) 0.0015(11) -0.0084(11)
O8 0.0906(17) 0.0645(14) 0.0460(12) -0.0197(10) 0.0085(11) -0.0277(13)
N4 0.0619(15) 0.0765(18) 0.0388(12) -0.0110(12) -0.0015(11) -0.0268(14)
N3 0.0467(14) 0.0512(15) 0.0760(19) 0.0037(13) -0.0003(13) -0.0123(11)
N5 0.0617(17) 0.0535(16) 0.073(2) 0.0039(14) -0.0009(14) -0.0046(13)
C15 0.0566(19) 0.081(2) 0.073(2) 0.0071(18) -0.0258(17) -0.0260(17)
C1 0.104(3) 0.091(3) 0.089(3) -0.041(2) -0.031(2) -0.030(2)
C5 0.0420(17) 0.095(3) 0.093(3) 0.022(2) -0.0155(18) -0.0143(18)
C18 0.0495(18) 0.073(2) 0.100(3) -0.017(2) -0.0042(18) -0.0072(16)
O3 0.0453(10) 0.0445(9) 0.0413(9) -0.0112(8) -0.0108(7) -0.0135(8)
O2 0.0410(9) 0.0422(9) 0.0510(11) -0.0055(8) -0.0108(8) -0.0134(8)
O5 0.0731(17) 0.0652(16) 0.134(3) 0.0036(17) 0.0343(17) -0.0262(14)
O10 0.113(2) 0.120(2) 0.0558(15) -0.0182(16) 0.0298(15) -0.053(2)
O12 0.137(3) 0.078(2) 0.133(3) 0.037(2) 0.009(3) 0.030(2)
C14 0.090(3) 0.104(3) 0.070(2) 0.004(2) -0.042(2) -0.055(3)
C9 0.084(3) 0.161(6) 0.170(6) -0.124(5) -0.016(4) 0.024(3)
O14 0.259(15) 0.190(12) 0.40(2) -0.074(14) -0.049(14) -0.091(11)
C24 0.311(19) 0.239(17) 0.29(2) -0.083(16) 0.096(16) 0.010(14)
C25 0.33(2) 0.25(2) 0.81(6) 0.11(3) -0.27(3) -0.178(19)

loop_
_atom_type_symbol
_atom_type_description
_atom_type_scat_dispersion_real
_atom_type_scat_dispersion_imag
_atom_type_scat_source
C C 0.0033 0.0016 'International Tables Vol C Tables 4.2.6.8 and 6.1.1.4'
H H 0.0000 0.0000 'International Tables Vol C Tables 4.2.6.8 and 6.1.1.4'
N N 0.0061 0.0033 'International Tables Vol C Tables 4.2.6.8 and 6.1.1.4'
O O 0.0106 0.0060 'International Tables Vol C Tables 4.2.6.8 and 6.1.1.4'
Zn Zn 0.2839 1.4301 'International Tables Vol C Tables 4.2.6.8 and 6.1.1.4'
Nd Nd -0.1943 3.0179 'International Tables Vol C Tables 4.2.6.8 and 6.1.1.4'

loop_
_geom_angle_atom_site_label_1
_geom_angle_atom_site_label_2
_geom_angle_atom_site_label_3
_geom_angle
_geom_angle_site_symmetry_1
_geom_angle_site_symmetry_3
_geom_angle_publ_flag
O3 Nd1 O2 65.38(6) . . ?
O3 Nd1 O8 124.49(7) . . ?
O2 Nd1 O8 114.98(8) . . ?
O3 Nd1 O13 88.60(7) . . ?
O2 Nd1 O13 132.73(7) . . ?
O8 Nd1 O13 112.29(8) . . ?
O3 Nd1 O7 85.81(7) . . ?
O2 Nd1 O7 70.21(7) . . ?
O8 Nd1 O7 149.27(8) . . ?
O13 Nd1 O7 69.10(8) . . ?
O3 Nd1 O11 127.41(7) . . ?
O2 Nd1 O11 165.84(7) . . ?
O8 Nd1 O11 64.73(8) . . ?
O13 Nd1 O11 49.71(8) . . ?
O7 Nd1 O11 102.65(8) . . ?
O3 Nd1 O9 79.83(7) . . ?
O2 Nd1 O9 77.78(7) . . ?
O8 Nd1 O9 49.81(7) . . ?
O13 Nd1 O9 138.17(8) . . ?
O7 Nd1 O9 147.97(8) . . ?
O11 Nd1 O9 108.84(8) . . ?
O3 Nd1 O6 134.56(7) . . ?
O2 Nd1 O6 99.67(7) . . ?
O8 Nd1 O6 100.89(8) . . ?
O13 Nd1 O6 70.40(8) . . ?
O7 Nd1 O6 49.38(8) . . ?
O11 Nd1 O6 67.21(8) . . ?
O9 Nd1 O6 141.55(7) . . ?
O3 Nd1 O4 60.53(6) . . ?
O2 Nd1 O4 121.25(6) . . ?
O8 Nd1 O4 80.45(8) . . ?
O13 Nd1 O4 67.34(7) . . ?
O7 Nd1 O4 124.36(8) . . ?
O11 Nd1 O4 72.91(7) . . ?
O9 Nd1 O4 72.03(7) . . ?
O6 Nd1 O4 134.46(7) . . ?
O3 Nd1 O1 122.98(6) . . ?
O2 Nd1 O1 58.66(6) . . ?
O8 Nd1 O1 74.04(8) . . ?
O13 Nd1 O1 138.26(7) . . ?
O7 Nd1 O1 85.41(8) . . ?
O11 Nd1 O1 109.49(7) . . ?
O9 Nd1 O1 78.85(7) . . ?
O6 Nd1 O1 67.92(7) . . ?
O4 Nd1 O1 149.57(7) . . ?
O3 Nd1 N4 101.90(7) . . ?
O2 Nd1 N4 97.19(7) . . ?
O8 Nd1 N4 25.04(7) . . ?
O13 Nd1 N4 127.59(8) . . ?
O7 Nd1 N4 161.19(8) . . ?
O11 Nd1 N4 86.40(8) . . ?
O9 Nd1 N4 24.81(7) . . ?
O6 Nd1 N4 123.01(8) . . ?
O4 Nd1 N4 73.90(7) . . ?
O1 Nd1 N4 75.98(7) . . ?
O3 Nd1 N3 109.89(8) . . ?
O2 Nd1 N3 86.31(7) . . ?
O8 Nd1 N3 125.62(8) . . ?
O13 Nd1 N3 65.47(8) . . ?
O7 Nd1 N3 24.77(8) . . ?
O11 Nd1 N3 83.22(8) . . ?
O9 Nd1 N3 155.95(8) . . ?
O6 Nd1 N3 24.79(8) . . ?
O4 Nd1 N3 132.02(7) . . ?
O1 Nd1 N3 77.47(8) . . ?
N4 Nd1 N3 146.28(8) . . ?
O2 Zn1 N2 149.12(10) . . ?
O2 Zn1 O3 79.89(7) . . ?
N2 Zn1 O3 89.54(9) . . ?
O2 Zn1 N1 89.98(11) . . ?
N2 Zn1 N1 81.50(13) . . ?
O3 Zn1 N1 143.68(11) . . ?
O2 Zn1 N6 101.31(8) . . ?
N2 Zn1 N6 109.56(10) . . ?
O3 Zn1 N6 108.06(8) . . ?
N1 Zn1 N6 108.11(11) . . ?
O2 Zn1 Nd1 40.93(5) . . ?
N2 Zn1 Nd1 125.31(7) . . ?
O3 Zn1 Nd1 39.31(5) . . ?
N1 Zn1 Nd1 125.00(9) . . ?
N6 Zn1 Nd1 105.30(6) . . ?
C5 C4 C3 120.7(3) . . ?
C23 N6 C19 117.5(2) . . ?
C23 N6 Zn1 123.66(17) . . ?
C19 N6 Zn1 118.87(17) . . ?
O3 C17 C16 117.2(2) . . ?
O3 C17 C12 123.4(3) . . ?
C16 C17 C12 119.4(2) . . ?
C22 C21 C20 116.5(2) . . ?
C22 C21 C21 122.0(3) . 2_665 ?
C20 C21 C21 121.5(3) . 2_665 ?
C11 N2 C10 123.0(3) . . ?
C11 N2 Zn1 125.3(2) . . ?
C10 N2 Zn1 111.5(2) . . ?
C23 C22 C21 120.0(2) . . ?
O1 C2 C7 113.3(2) . . ?
O1 C2 C3 124.8(3) . . ?
C7 C2 C3 122.0(3) . . ?
O2 C7 C2 116.3(3) . . ?
O2 C7 C6 124.8(3) . . ?
C2 C7 C6 118.8(3) . . ?
N6 C23 C22 122.9(2) . . ?
C19 C20 C21 120.2(2) . . ?
C13 C12 C17 118.5(3) . . ?
C13 C12 C11 116.9(3) . . ?
C17 C12 C11 124.5(3) . . ?
N6 C19 C20 122.9(2) . . ?
C15 C16 C17 121.5(3) . . ?
C15 C16 O4 124.8(3) . . ?
C17 C16 O4 113.7(2) . . ?
C8 N1 C9 122.1(3) . . ?
C8 N1 Zn1 126.8(3) . . ?
C9 N1 Zn1 111.1(3) . . ?
C7 C6 C5 117.9(4) . . ?
C7 C6 C8 124.1(3) . . ?
C5 C6 C8 118.0(4) . . ?
N2 C11 C12 124.4(3) . . ?
C14 C13 C12 120.6(3) . . ?
N1 C8 C6 124.8(3) . . ?
C2 C3 C4 118.3(4) . . ?
C9 C10 N2 115.8(4) . . ?
C2 O1 C1 117.4(3) . . ?
C2 O1 Nd1 116.64(16) . . ?
C1 O1 Nd1 123.6(2) . . ?
C16 O4 C18 116.5(2) . . ?
C16 O4 Nd1 116.34(16) . . ?
C18 O4 Nd1 125.7(2) . . ?
N3 O6 Nd1 95.41(17) . . ?
N3 O7 Nd1 97.09(18) . . ?
N4 O9 Nd1 95.40(17) . . ?
N5 O13 Nd1 97.49(18) . . ?
N5 O11 Nd1 96.28(18) . . ?
N4 O8 Nd1 98.10(17) . . ?
O10 N4 O9 122.5(3) . . ?
O10 N4 O8 121.0(3) . . ?
O9 N4 O8 116.5(2) . . ?
O10 N4 Nd1 174.8(3) . . ?
O9 N4 Nd1 59.79(14) . . ?
O8 N4 Nd1 56.86(14) . . ?
O5 N3 O7 121.0(3) . . ?
O5 N3 O6 121.7(3) . . ?
O7 N3 O6 117.3(3) . . ?
O5 N3 Nd1 172.8(3) . . ?
O7 N3 Nd1 58.14(15) . . ?
O6 N3 Nd1 59.80(14) . . ?
O12 N5 O13 122.2(4) . . ?
O12 N5 O11 121.3(4) . . ?
O13 N5 O11 116.5(3) . . ?
O12 N5 Nd1 178.8(3) . . ?
O13 N5 Nd1 57.66(15) . . ?
O11 N5 Nd1 58.86(15) . . ?
C16 C15 C14 118.4(4) . . ?
C4 C5 C6 122.4(4) . . ?
C17 O3 Zn1 120.13(16) . . ?
C17 O3 Nd1 130.10(17) . . ?
Zn1 O3 Nd1 107.71(7) . . ?
C7 O2 Zn1 125.40(18) . . ?
C7 O2 Nd1 127.73(17) . . ?
Zn1 O2 Nd1 106.41(7) . . ?
C13 C14 C15 121.5(3) . . ?
C10 C9 N1 112.4(4) . . ?
C25 O14 C25 180(3) 2_565 . ?
C25 O14 C24 119.9(13) 2_565 . ?
C25 O14 C24 60.1(13) . . ?
C25 O14 C24 60.1(13) 2_565 2_565 ?
C25 O14 C24 119.9(13) . 2_565 ?
C24 O14 C24 180.000(1) . 2_565 ?
C25 C24 O14 43.9(12) . . ?
O14 C25 C24 76.0(11) . . ?

loop_
_geom_bond_atom_site_label_1
_geom_bond_atom_site_label_2
_geom_bond_distance
_geom_bond_site_symmetry_2
_geom_bond_publ_flag
Nd1 O3 2.3564(17) . ?
Nd1 O2 2.4202(18) . ?
Nd1 O8 2.510(2) . ?
Nd1 O13 2.543(2) . ?
Nd1 O7 2.549(2) . ?
Nd1 O11 2.570(2) . ?
Nd1 O9 2.576(2) . ?
Nd1 O6 2.586(2) . ?
Nd1 O4 2.6990(19) . ?
Nd1 O1 2.7181(19) . ?
Nd1 N4 2.968(3) . ?
Nd1 N3 2.978(3) . ?
Zn1 O2 1.9932(18) . ?
Zn1 N2 2.018(2) . ?
Zn1 O3 2.0251(18) . ?
Zn1 N1 2.042(3) . ?
Zn1 N6 2.065(2) . ?
C4 C5 1.345(7) . ?
C4 C3 1.398(6) . ?
N6 C23 1.335(3) . ?
N6 C19 1.335(3) . ?
C17 O3 1.341(3) . ?
C17 C16 1.387(4) . ?
C17 C12 1.415(4) . ?
C21 C22 1.389(3) . ?
C21 C20 1.387(3) . ?
C21 C21 1.486(5) 2_665 ?
N2 C11 1.267(4) . ?
N2 C10 1.487(5) . ?
C22 C23 1.385(4) . ?
C2 O1 1.379(4) . ?
C2 C7 1.396(4) . ?
C2 C3 1.393(4) . ?
C7 O2 1.327(3) . ?
C7 C6 1.412(5) . ?
C20 C19 1.380(4) . ?
C12 C13 1.403(4) . ?
C12 C11 1.445(5) . ?
C16 C15 1.384(4) . ?
C16 O4 1.403(4) . ?
N1 C8 1.271(5) . ?
N1 C9 1.461(6) . ?
C6 C5 1.412(5) . ?
C6 C8 1.448(6) . ?
C13 C14 1.362(6) . ?
C10 C9 1.375(7) . ?
O1 C1 1.429(4) . ?
O4 C18 1.422(4) . ?
O6 N3 1.254(4) . ?
O7 N3 1.257(4) . ?
O9 N4 1.251(3) . ?
O13 N5 1.265(4) . ?
O11 N5 1.262(4) . ?
O8 N4 1.269(4) . ?
N4 O10 1.216(3) . ?
N3 O5 1.230(4) . ?
N5 O12 1.218(4) . ?
C15 C14 1.398(6) . ?
O14 C25 1.33(2) 2_565 ?
O14 C25 1.33(2) . ?
O14 C24 1.861(19) . ?
O14 C24 1.861(19) 2_565 ?
C24 C25 1.66(3) . ?
